data_4507129
loop_
_publ_author_name
'Bolla, Geetha'
'Nangia, Ashwini'

_publ_section_title
;
 Clofazimine Mesylate: A High Solubility Stable Salt
;
_journal_issue 12
_journal_name_full 'Crystal Growth &amp; Design'
_journal_page_first 6250
_journal_paper_doi 10.1021/cg301463z
_journal_volume 12
_journal_year 2012
_chemical_formula_sum 'C28 H28 Cl2 N4 O4 S'
_chemical_formula_weight 587.50
_chemical_name_systematic
; 
 ? 
;
_space_group_IT_number 2
_symmetry_cell_setting triclinic
_symmetry_space_group_name_Hall '-P 1'
_symmetry_space_group_name_H-M 'P -1'
_atom_sites_solution_hydrogens geom
_atom_sites_solution_primary direct
_atom_sites_solution_secondary difmap
_audit_creation_method SHELXL-97
_cell_angle_alpha 110.173(9)
_cell_angle_beta 95.859(9)
_cell_angle_gamma 94.929(9)
_cell_formula_units_Z 2
_cell_length_a 9.5945(12)
_cell_length_b 11.0456(12)
_cell_length_c 14.4628(11)
_cell_measurement_reflns_used 2976
_cell_measurement_temperature 298(2)
_cell_measurement_theta_max 26.3124
_cell_measurement_theta_min 2.7958
_cell_volume 1419.1(3)
_computing_structure_refinement 'SHELXL-97 (Sheldrick, 1997)'
_computing_structure_solution 'SHELXS-97 (Sheldrick, 1990)'
_diffrn_ambient_temperature 298(2)
_diffrn_measured_fraction_theta_full 0.998
_diffrn_measured_fraction_theta_max 0.998
_diffrn_measurement_device_type 'Xcalibur, Eos, Gemini'
_diffrn_measurement_method '\w scans'
_diffrn_radiation_monochromator graphite
_diffrn_radiation_source 'fine-focus sealed tube'
_diffrn_radiation_type MoK\a
_diffrn_radiation_wavelength 0.71073
_diffrn_reflns_av_R_equivalents 0.0281
_diffrn_reflns_av_sigmaI/netI 0.0809
_diffrn_reflns_limit_h_max 11
_diffrn_reflns_limit_h_min -11
_diffrn_reflns_limit_k_max 13
_diffrn_reflns_limit_k_min -13
_diffrn_reflns_limit_l_max 18
_diffrn_reflns_limit_l_min -18
_diffrn_reflns_number 9694
_diffrn_reflns_theta_full 26.37
_diffrn_reflns_theta_max 26.37
_diffrn_reflns_theta_min 2.80
_exptl_absorpt_coefficient_mu 0.343
_exptl_absorpt_correction_T_max 1.0000
_exptl_absorpt_correction_T_min 0.90359
_exptl_absorpt_correction_type multi-scan
_exptl_absorpt_process_details SADABS
_exptl_crystal_colour red
_exptl_crystal_density_diffrn 1.375
_exptl_crystal_density_method 'not measured'
_exptl_crystal_description plate
_exptl_crystal_F_000 612
_exptl_crystal_size_max 0.30
_exptl_crystal_size_mid 0.24
_exptl_crystal_size_min 0.20
_refine_diff_density_max 0.332
_refine_diff_density_min -0.314
_refine_diff_density_rms 0.043
_refine_ls_extinction_method none
_refine_ls_goodness_of_fit_ref 0.892
_refine_ls_hydrogen_treatment mixed
_refine_ls_matrix_type full
_refine_ls_number_parameters 429
_refine_ls_number_reflns 5785
_refine_ls_number_restraints 3
_refine_ls_restrained_S_all 0.892
_refine_ls_R_factor_all 0.1063
_refine_ls_R_factor_gt 0.0497
_refine_ls_shift/su_max 0.000
_refine_ls_shift/su_mean 0.000
_refine_ls_structure_factor_coef Fsqd
_refine_ls_weighting_details 'calc w=1/[\s^2^(Fo^2^)+(0.0462P)^2^+0.0000P] where P=(Fo^2^+2Fc^2^)/3'
_refine_ls_weighting_scheme calc
_refine_ls_wR_factor_gt 0.0936
_refine_ls_wR_factor_ref 0.1069
_reflns_number_gt 3145
_reflns_number_total 5785
_reflns_threshold_expression >2sigma(I)
_cod_data_source_file cg301463z_si_005.cif
_cod_data_source_block CFZ-MSA-H20
_cod_original_sg_symbol_H-M p-1
_cod_database_code 4507129

loop_
_symmetry_equiv_pos_as_xyz
'x, y, z'
'-x, -y, -z'

loop_
_atom_site_label
_atom_site_type_symbol
_atom_site_fract_x
_atom_site_fract_y
_atom_site_fract_z
_atom_site_U_iso_or_equiv
_atom_site_adp_type
_atom_site_occupancy
_atom_site_symmetry_multiplicity
_atom_site_calc_flag
_atom_site_refinement_flags
S1 S 0.65245(7) 0.84891(7) 0.23155(5) 0.0499(2) Uani 1 1 d .
Cl2 Cl -0.20344(8) 0.00810(8) 0.79459(5) 0.0692(3) Uani 1 1 d .
Cl1 Cl 0.22129(10) 0.51320(9) -0.05220(5) 0.0886(3) Uani 1 1 d .
N3 N 0.2286(2) 0.48838(18) 0.35032(13) 0.0360(5) Uani 1 1 d .
N2 N -0.1536(2) 0.1463(2) 0.43700(15) 0.0369(5) Uani 1 1 d .
N4 N 0.2320(2) 0.49024(17) 0.54398(13) 0.0350(5) Uani 1 1 d .
C7 C 0.1277(3) 0.4086(2) 0.36986(17) 0.0348(6) Uani 1 1 d .
C8 C 0.1369(2) 0.4101(2) 0.47126(16) 0.0326(6) Uani 1 1 d .
C9 C 0.0388(3) 0.3218(2) 0.49070(18) 0.0363(6) Uani 1 1 d .
N1 N -0.1842(3) 0.1740(2) 0.25091(16) 0.0438(6) Uani 1 1 d .
C12 C 0.0199(3) 0.3309(2) 0.29960(19) 0.0379(6) Uani 1 1 d .
C10 C -0.0625(2) 0.2362(2) 0.42026(16) 0.0332(6) Uani 1 1 d .
C11 C -0.0774(3) 0.2445(2) 0.31957(17) 0.0354(6) Uani 1 1 d .
C6 C 0.3352(3) 0.5680(2) 0.42417(17) 0.0344(6) Uani 1 1 d .
C5 C 0.3300(2) 0.5689(2) 0.52169(17) 0.0343(6) Uani 1 1 d .
C13 C -0.1578(2) 0.1185(2) 0.52522(17) 0.0317(6) Uani 1 1 d .
O2 O 0.62395(18) 0.98051(16) 0.28652(13) 0.0565(5) Uani 1 1 d .
C4 C 0.4358(3) 0.6512(2) 0.5979(2) 0.0424(7) Uani 1 1 d .
C1 C 0.4443(3) 0.6443(2) 0.4049(2) 0.0417(7) Uani 1 1 d .
C14 C -0.2901(3) 0.0782(2) 0.54390(19) 0.0371(6) Uani 1 1 d .
C16 C -0.1863(3) 0.0502(2) 0.68987(17) 0.0401(6) Uani 1 1 d .
C17 C -0.0537(3) 0.0888(2) 0.6731(2) 0.0419(7) Uani 1 1 d .
C15 C -0.3051(3) 0.0449(2) 0.62598(19) 0.0412(7) Uani 1 1 d .
C19 C 0.2227(3) 0.4910(2) 0.25006(17) 0.0373(6) Uani 1 1 d .
C3 C 0.5400(3) 0.7256(3) 0.5781(2) 0.0466(7) Uani 1 1 d .
C2 C 0.5447(3) 0.7214(3) 0.4814(2) 0.0482(7) Uani 1 1 d .
C18 C -0.0402(3) 0.1219(2) 0.59006(19) 0.0379(6) Uani 1 1 d .
C22 C 0.2175(3) 0.5018(3) 0.06405(19) 0.0540(8) Uani 1 1 d .
O1 O 0.7491(2) 0.84813(19) 0.16171(14) 0.0721(6) Uani 1 1 d .
C25 C -0.2161(3) 0.1809(3) 0.1509(2) 0.0546(8) Uani 1 1 d .
C24 C 0.1564(3) 0.5837(3) 0.2273(2) 0.0473(7) Uani 1 1 d .
O3 O 0.6924(2) 0.7817(2) 0.29744(15) 0.0797(6) Uani 1 1 d .
C23 C 0.1542(3) 0.5889(3) 0.1331(2) 0.0547(8) Uani 1 1 d .
C20 C 0.2841(4) 0.4017(3) 0.1803(2) 0.0645(9) Uani 1 1 d .
C21 C 0.2797(4) 0.4065(4) 0.0859(2) 0.0731(10) Uani 1 1 d .
C28 C 0.4912(3) 0.7654(3) 0.1611(2) 0.0796(11) Uani 1 1 d .
H28B H 0.5039 0.6780 0.1224 0.119 Uiso 1 1 calc R
H28A H 0.4585 0.8088 0.1174 0.119 Uiso 1 1 calc R
H28C H 0.4228 0.7636 0.2048 0.119 Uiso 1 1 calc R
C27 C -0.3723(3) 0.1381(3) 0.1140(2) 0.0857(11) Uani 1 1 d .
H27B H -0.3945 0.0482 0.1058 0.129 Uiso 1 1 calc R
H27A H -0.3951 0.1488 0.0513 0.129 Uiso 1 1 calc R
H27C H -0.4262 0.1901 0.1615 0.129 Uiso 1 1 calc R
O4 O 0.2473(5) 0.4814(3) 0.74273(18) 0.1564(16) Uani 1 1 d D
C26 C -0.1239(3) 0.1010(3) 0.0806(2) 0.0826(11) Uani 1 1 d .
H26B H -0.1468 0.0108 0.0709 0.124 Uiso 1 1 calc R
H26A H -0.0263 0.1289 0.1085 0.124 Uiso 1 1 calc R
H26C H -0.1401 0.1127 0.0178 0.124 Uiso 1 1 calc R
H9 H 0.051(2) 0.3254(18) 0.5542(15) 0.029(6) Uiso 1 1 d .
H4 H 0.428(2) 0.652(2) 0.6571(17) 0.042(7) Uiso 1 1 d .
H12 H 0.016(2) 0.3316(19) 0.2405(15) 0.027(6) Uiso 1 1 d .
H18 H 0.049(2) 0.1426(19) 0.5807(15) 0.030(6) Uiso 1 1 d .
H1 H 0.444(2) 0.639(2) 0.3380(17) 0.047(7) Uiso 1 1 d .
H17 H 0.023(2) 0.091(2) 0.7158(16) 0.036(7) Uiso 1 1 d .
H15 H -0.395(3) 0.022(2) 0.6399(16) 0.045(7) Uiso 1 1 d .
H2 H 0.614(3) 0.768(2) 0.4686(17) 0.045(8) Uiso 1 1 d .
H3 H 0.608(2) 0.778(2) 0.6265(17) 0.043(7) Uiso 1 1 d .
H14 H -0.366(2) 0.076(2) 0.5003(16) 0.039(7) Uiso 1 1 d .
H24 H 0.115(3) 0.648(2) 0.2763(18) 0.055(8) Uiso 1 1 d .
H20 H 0.323(3) 0.336(2) 0.1961(18) 0.050(8) Uiso 1 1 d .
H23 H 0.107(3) 0.650(3) 0.118(2) 0.070(10) Uiso 1 1 d .
H21 H 0.315(3) 0.342(3) 0.039(2) 0.097(12) Uiso 1 1 d .
H2A H -0.223(3) 0.108(2) 0.3925(19) 0.054(9) Uiso 1 1 d .
H25 H -0.195(3) 0.266(2) 0.1572(18) 0.058(9) Uiso 1 1 d .
H1A H -0.231(3) 0.119(2) 0.2591(18) 0.043(9) Uiso 1 1 d .
H4B H 0.238(3) 0.489(2) 0.6881(14) 0.064 Uiso 1 1 d D
H4A H 0.226(3) 0.3988(17) 0.730(2) 0.064 Uiso 1 1 d D

loop_
_atom_site_aniso_label
_atom_site_aniso_U_11
_atom_site_aniso_U_22
_atom_site_aniso_U_33
_atom_site_aniso_U_23
_atom_site_aniso_U_13
_atom_site_aniso_U_12
S1 0.0447(4) 0.0548(5) 0.0500(4) 0.0227(4) 0.0020(3) -0.0057(3)
Cl2 0.0796(6) 0.0913(6) 0.0502(4) 0.0446(4) 0.0075(4) 0.0019(4)
Cl1 0.1195(8) 0.1118(7) 0.0402(4) 0.0399(5) 0.0088(4) -0.0059(6)
N3 0.0418(13) 0.0376(11) 0.0308(11) 0.0153(10) 0.0058(10) 0.0027(10)
N2 0.0359(13) 0.0440(13) 0.0312(12) 0.0175(11) -0.0007(10) -0.0039(10)
N4 0.0404(13) 0.0329(11) 0.0317(11) 0.0117(10) 0.0054(10) 0.0032(9)
C7 0.0453(16) 0.0304(13) 0.0310(13) 0.0123(12) 0.0079(12) 0.0072(12)
C8 0.0383(15) 0.0319(13) 0.0281(13) 0.0105(12) 0.0049(11) 0.0068(11)
C9 0.0468(17) 0.0395(15) 0.0249(14) 0.0143(13) 0.0069(12) 0.0034(12)
N1 0.0492(16) 0.0467(14) 0.0350(13) 0.0192(12) -0.0022(11) -0.0073(12)
C12 0.0489(17) 0.0434(16) 0.0241(14) 0.0164(13) 0.0043(12) 0.0022(13)
C10 0.0345(15) 0.0369(14) 0.0310(13) 0.0146(12) 0.0067(11) 0.0072(11)
C11 0.0397(15) 0.0352(14) 0.0295(13) 0.0094(12) 0.0038(12) 0.0057(12)
C6 0.0394(15) 0.0275(13) 0.0369(14) 0.0118(12) 0.0052(12) 0.0055(11)
C5 0.0379(15) 0.0297(13) 0.0350(14) 0.0109(12) 0.0041(12) 0.0072(11)
C13 0.0349(15) 0.0292(13) 0.0309(13) 0.0106(11) 0.0040(11) 0.0057(11)
O2 0.0527(12) 0.0523(12) 0.0536(11) 0.0097(10) 0.0033(9) -0.0067(9)
C4 0.0541(19) 0.0345(15) 0.0376(16) 0.0132(14) 0.0016(14) 0.0053(13)
C1 0.0475(18) 0.0408(15) 0.0420(16) 0.0207(14) 0.0089(14) 0.0055(13)
C14 0.0330(16) 0.0408(15) 0.0371(15) 0.0145(13) 0.0009(13) 0.0039(12)
C16 0.0483(18) 0.0413(15) 0.0333(14) 0.0167(12) 0.0062(12) 0.0051(12)
C17 0.0410(18) 0.0434(16) 0.0401(16) 0.0145(13) -0.0012(14) 0.0091(13)
C15 0.0361(17) 0.0442(16) 0.0429(16) 0.0155(13) 0.0085(13) 0.0002(12)
C19 0.0461(16) 0.0387(15) 0.0281(13) 0.0139(12) 0.0067(12) -0.0006(12)
C3 0.0461(18) 0.0347(15) 0.0543(19) 0.0147(15) -0.0037(15) -0.0027(13)
C2 0.0455(19) 0.0390(16) 0.064(2) 0.0249(16) 0.0054(16) 0.0001(14)
C18 0.0317(16) 0.0405(15) 0.0427(15) 0.0160(13) 0.0068(13) 0.0044(12)
C22 0.066(2) 0.065(2) 0.0319(15) 0.0243(16) 0.0022(14) -0.0108(16)
O1 0.0630(14) 0.0849(15) 0.0724(14) 0.0296(12) 0.0285(12) 0.0017(11)
C25 0.069(2) 0.0544(19) 0.0359(16) 0.0193(16) -0.0103(14) -0.0088(16)
C24 0.0584(19) 0.0487(17) 0.0393(16) 0.0197(15) 0.0095(14) 0.0115(14)
O3 0.0905(17) 0.0870(15) 0.0751(15) 0.0502(13) 0.0018(12) 0.0042(12)
C23 0.061(2) 0.059(2) 0.0487(18) 0.0298(17) -0.0016(15) 0.0036(17)
C20 0.096(3) 0.065(2) 0.0512(19) 0.0321(18) 0.0294(18) 0.037(2)
C21 0.107(3) 0.078(2) 0.0423(18) 0.0219(19) 0.0299(19) 0.030(2)
C28 0.060(2) 0.074(2) 0.078(2) 0.0041(19) -0.0025(18) -0.0177(17)
C27 0.083(3) 0.110(3) 0.058(2) 0.039(2) -0.0270(18) -0.011(2)
O4 0.339(5) 0.118(2) 0.0496(16) 0.0501(18) 0.057(2) 0.103(3)
C26 0.113(3) 0.093(3) 0.0361(17) 0.0162(18) 0.0130(19) 0.007(2)

loop_
_atom_type_symbol
_atom_type_description
_atom_type_scat_dispersion_real
_atom_type_scat_dispersion_imag
_atom_type_scat_source
C C 0.0033 0.0016 'International Tables Vol C Tables 4.2.6.8 and 6.1.1.4'
H H 0.0000 0.0000 'International Tables Vol C Tables 4.2.6.8 and 6.1.1.4'
N N 0.0061 0.0033 'International Tables Vol C Tables 4.2.6.8 and 6.1.1.4'
O O 0.0106 0.0060 'International Tables Vol C Tables 4.2.6.8 and 6.1.1.4'
S S 0.1246 0.1234 'International Tables Vol C Tables 4.2.6.8 and 6.1.1.4'
Cl Cl 0.1484 0.1585 'International Tables Vol C Tables 4.2.6.8 and 6.1.1.4'

loop_
_geom_angle_atom_site_label_1
_geom_angle_atom_site_label_2
_geom_angle_atom_site_label_3
_geom_angle
O1 S1 O3 114.21(13)
O1 S1 O2 111.79(11)
O3 S1 O2 111.50(12)
O1 S1 C28 106.44(14)
O3 S1 C28 106.47(15)
O2 S1 C28 105.78(13)
C7 N3 C6 121.6(2)
C7 N3 C19 119.02(19)
C6 N3 C19 119.37(19)
C10 N2 C13 128.3(2)
C8 N4 C5 118.5(2)
C12 C7 N3 123.2(2)
C12 C7 C8 119.7(2)
N3 C7 C8 117.1(2)
N4 C8 C9 120.0(2)
N4 C8 C7 122.5(2)
C9 C8 C7 117.5(2)
C10 C9 C8 123.8(2)
C11 N1 C25 125.2(2)
C7 C12 C11 122.3(2)
C9 C10 N2 124.4(2)
C9 C10 C11 117.4(2)
N2 C10 C11 118.1(2)
N1 C11 C12 120.8(2)
N1 C11 C10 120.3(2)
C12 C11 C10 118.9(2)
N3 C6 C1 122.7(2)
N3 C6 C5 117.0(2)
C1 C6 C5 120.3(2)
N4 C5 C4 119.2(2)
N4 C5 C6 123.0(2)
C4 C5 C6 117.7(2)
C18 C13 C14 118.5(2)
C18 C13 N2 124.6(2)
C14 C13 N2 116.8(2)
C3 C4 C5 121.2(3)
C2 C1 C6 119.5(3)
C15 C14 C13 121.3(3)
C15 C16 C17 121.1(3)
C15 C16 Cl2 119.6(2)
C17 C16 Cl2 119.3(2)
C16 C17 C18 119.3(3)
C14 C15 C16 119.0(3)
C24 C19 C20 120.9(3)
C24 C19 N3 119.2(2)
C20 C19 N3 119.9(2)
C4 C3 C2 120.1(3)
C1 C2 C3 121.2(3)
C13 C18 C17 120.8(3)
C23 C22 C21 120.7(3)
C23 C22 Cl1 119.7(3)
C21 C22 Cl1 119.6(2)
N1 C25 C26 110.7(2)
N1 C25 C27 109.1(2)
C26 C25 C27 112.5(2)
C19 C24 C23 119.3(3)
C22 C23 C24 119.9(3)
C19 C20 C21 119.3(3)
C22 C21 C20 119.8(3)

loop_
_geom_bond_atom_site_label_1
_geom_bond_atom_site_label_2
_geom_bond_distance
S1 O1 1.4377(18)
S1 O3 1.439(2)
S1 O2 1.4612(18)
S1 C28 1.751(3)
Cl2 C16 1.750(2)
Cl1 C22 1.733(3)
N3 C7 1.370(3)
N3 C6 1.391(3)
N3 C19 1.456(3)
N2 C10 1.367(3)
N2 C13 1.415(3)
N4 C8 1.321(3)
N4 C5 1.363(3)
C7 C12 1.368(3)
C7 C8 1.454(3)
C8 C9 1.416(3)
C9 C10 1.361(3)
N1 C11 1.328(3)
N1 C25 1.477(3)
C12 C11 1.399(3)
C10 C11 1.484(3)
C6 C1 1.397(3)
C6 C5 1.413(3)
C5 C4 1.412(3)
C13 C18 1.381(3)
C13 C14 1.392(3)
C4 C3 1.355(4)
C1 C2 1.367(4)
C14 C15 1.375(3)
C16 C15 1.376(3)
C16 C17 1.379(4)
C17 C18 1.385(3)
C19 C24 1.365(3)
C19 C20 1.368(3)
C3 C2 1.388(4)
C22 C23 1.362(4)
C22 C21 1.364(4)
C25 C26 1.515(4)
C25 C27 1.515(4)
C24 C23 1.381(4)
C20 C21 1.382(4)

loop_
_cod_related_entry_id
_cod_related_entry_database
_cod_related_entry_code
1 ChemSpider 30652501
